data_4311556
loop_
_publ_author_name
'Steve Laborda'
'Rodolphe Cl\'erac'
'Christopher E. Anson'
'Annie K. Powell'

_publ_section_title
;
 Intra and Intermolecular Magnetic Interactions in a Series of Dinuclear
 Cu(II)/hxta Complexes {H5hxta
 =N,N'-(2-hydroxy-1,3-xylylene)-bis-(N-carboxymethylglycine)}: Correlation
 of Magnetic Properties with Geometry
;
_journal_name_full 'Inorganic Chemistry'
_journal_page_first 5931
_journal_page_last 5943
_journal_paper_doi 10.1021/ic035333m
_journal_volume 43
_journal_year 2004
_chemical_formula_sum 'C17 H37 Cu3 N3 O22'
_chemical_formula_weight 826.12
_chemical_name_systematic
; 
 Hexaaquocopper(II) {2,6-bis-(bis(carboxymethyl)aminomethyl)-4-methylphenoxy}
diaquodicopper(II) nitrate dihydrate
;
_space_group_IT_number 2
_symmetry_cell_setting triclinic
_symmetry_space_group_name_Hall '-P 1'
_symmetry_space_group_name_H-M 'P -1'
_atom_sites_solution_hydrogens geom
_atom_sites_solution_primary direct
_atom_sites_solution_secondary difmap
_audit_creation_method SHELXL-97
_cell_angle_alpha 69.841(10)
_cell_angle_beta 89.940(10)
_cell_angle_gamma 80.984(11)
_cell_formula_units_Z 2
_cell_length_a 10.9861(10)
_cell_length_b 11.9354(11)
_cell_length_c 12.2807(11)
_cell_measurement_reflns_used 8000
_cell_measurement_temperature 200(2)
_cell_measurement_theta_max 24.42
_cell_measurement_theta_min 2.06
_cell_volume 1490.5(3)
_computing_cell_refinement 'IPDS 2.92 (Stoe & Cie GmbH, 1999)'
_computing_data_collection 'IPDS 2.92 (Stoe & Cie GmbH, 1999)'
_computing_data_reduction 'IPDS 2.92 (Stoe & Cie GmbH, 1999)'
_computing_molecular_graphics 'SHELXTL 5.1 (Bruker AXS Inc., 1997)'
_computing_publication_material 'SHELXTL 5.1 (Bruker AXS Inc., 1997)'
_computing_structure_refinement 'SHELXTL 5.1 (Bruker AXS Inc., 1997)'
_computing_structure_solution 'SHELXTL 5.1 (Bruker AXS Inc., 1997)'
_diffrn_ambient_temperature 200(2)
_diffrn_detector_area_resol_mean 6.667
_diffrn_measured_fraction_theta_full 0.940
_diffrn_measured_fraction_theta_max 0.927
_diffrn_measurement_device_type 'Stoe IPDS'
_diffrn_measurement_method 'area detector'
_diffrn_radiation_monochromator graphite
_diffrn_radiation_source 'fine-focus sealed tube'
_diffrn_radiation_type MoK\a
_diffrn_radiation_wavelength 0.71073
_diffrn_reflns_av_R_equivalents 0.0409
_diffrn_reflns_av_sigmaI/netI 0.0495
_diffrn_reflns_limit_h_max 13
_diffrn_reflns_limit_h_min -13
_diffrn_reflns_limit_k_max 14
_diffrn_reflns_limit_k_min -14
_diffrn_reflns_limit_l_max 15
_diffrn_reflns_limit_l_min -14
_diffrn_reflns_number 9924
_diffrn_reflns_theta_full 25.00
_diffrn_reflns_theta_max 26.10
_diffrn_reflns_theta_min 2.06
_exptl_absorpt_coefficient_mu 2.218
_exptl_crystal_colour green
_exptl_crystal_density_diffrn 1.841
_exptl_crystal_density_method 'not measured'
_exptl_crystal_description block
_exptl_crystal_F_000 846
_exptl_crystal_size_max 0.18
_exptl_crystal_size_mid 0.15
_exptl_crystal_size_min 0.12
_refine_diff_density_max 1.257
_refine_diff_density_min -0.480
_refine_diff_density_rms 0.161
_refine_ls_extinction_method none
_refine_ls_goodness_of_fit_ref 0.971
_refine_ls_hydrogen_treatment mixed
_refine_ls_matrix_type full
_refine_ls_number_parameters 467
_refine_ls_number_reflns 5505
_refine_ls_number_restraints 5
_refine_ls_restrained_S_all 0.971
_refine_ls_R_factor_all 0.0640
_refine_ls_R_factor_gt 0.0551
_refine_ls_shift/su_max 0.001
_refine_ls_shift/su_mean 0.000
_refine_ls_structure_factor_coef Fsqd
_refine_ls_weighting_details 'calc w=1/[\s^2^(Fo^2^)+(0.1027P)^2^+0.0000P] where P=(Fo^2^+2Fc^2^)/3'
_refine_ls_weighting_scheme calc
_refine_ls_wR_factor_gt 0.1338
_refine_ls_wR_factor_ref 0.1373
_reflns_number_gt 4271
_reflns_number_total 5505
_reflns_threshold_expression >2sigma(I)
_cod_data_source_file ic035333msi20031118_073501_03.cif
_cod_data_source_block laborda3
_cod_original_cell_volume 1490.5(2)
_cod_database_code 4311556

loop_
_symmetry_equiv_pos_as_xyz
'x, y, z'
'-x, -y, -z'

loop_
_atom_site_label
_atom_site_type_symbol
_atom_site_fract_x
_atom_site_fract_y
_atom_site_fract_z
_atom_site_U_iso_or_equiv
_atom_site_adp_type
_atom_site_occupancy
_atom_site_symmetry_multiplicity
_atom_site_calc_flag
_atom_site_refinement_flags
_atom_site_disorder_assembly
_atom_site_disorder_group
Cu1 Cu 0.32191(5) 0.25376(4) 0.71490(4) 0.02964(16) Uani 1 1 d . . .
Cu2 Cu 0.30222(5) 0.23577(4) 0.42344(4) 0.02951(16) Uani 1 1 d . . .
O1 O 0.2934(3) 0.3255(3) 0.5482(2) 0.0310(6) Uani 1 1 d . . .
C1 C 0.2680(4) 0.4457(4) 0.5041(3) 0.0295(9) Uani 1 1 d . . .
C2 C 0.1758(4) 0.5110(4) 0.5483(3) 0.0329(9) Uani 1 1 d . . .
C3 C 0.1536(5) 0.6361(4) 0.5020(4) 0.0348(10) Uani 1 1 d . . .
H3 H 0.0942 0.6784 0.5337 0.042 Uiso 1 1 calc R . .
C4 C 0.2174(5) 0.7008(4) 0.4092(4) 0.0389(11) Uani 1 1 d . . .
C17 C 0.1910(7) 0.8374(4) 0.3605(5) 0.0525(14) Uani 1 1 d . . .
H17A H 0.2413 0.8691 0.4029 0.079 Uiso 1 1 calc R . .
H17B H 0.1054 0.8649 0.3676 0.079 Uiso 1 1 calc R . .
H17C H 0.2094 0.8649 0.2801 0.079 Uiso 1 1 calc R . .
C5 C 0.3055(5) 0.6356(4) 0.3644(4) 0.0360(10) Uani 1 1 d . . .
H5 H 0.3485 0.6770 0.3020 0.043 Uiso 1 1 calc R . .
C6 C 0.3321(4) 0.5095(4) 0.4097(4) 0.0329(9) Uani 1 1 d . . .
C7 C 0.1037(4) 0.4426(4) 0.6452(4) 0.0313(9) Uani 1 1 d . . .
H7A H 0.0433 0.4995 0.6656 0.038 Uiso 1 1 calc R . .
H7B H 0.0595 0.3915 0.6190 0.038 Uiso 1 1 calc R . .
N1 N 0.1847(3) 0.3658(3) 0.7505(3) 0.0281(7) Uani 1 1 d . . .
C8 C 0.1111(4) 0.2889(4) 0.8381(4) 0.0318(9) Uani 1 1 d . . .
H8A H 0.0280 0.3329 0.8330 0.038 Uiso 1 1 calc R . .
H8B H 0.1472 0.2731 0.9151 0.038 Uiso 1 1 calc R . .
C9 C 0.1046(4) 0.1694(4) 0.8226(4) 0.0333(9) Uani 1 1 d . . .
O2 O 0.1894(3) 0.1305(3) 0.7675(3) 0.0395(8) Uani 1 1 d . . .
O3 O 0.0219(3) 0.1139(3) 0.8701(3) 0.0434(8) Uani 1 1 d . . .
C10 C 0.2458(4) 0.4392(4) 0.8028(4) 0.0307(9) Uani 1 1 d . . .
H10A H 0.1901 0.4672 0.8528 0.037 Uiso 1 1 calc R . .
H10B H 0.2663 0.5095 0.7419 0.037 Uiso 1 1 calc R . .
C11 C 0.3607(5) 0.3646(4) 0.8718(4) 0.0350(10) Uani 1 1 d . . .
O4 O 0.4061(3) 0.2690(3) 0.8508(3) 0.0376(7) Uani 1 1 d . . .
O5 O 0.4110(4) 0.4004(3) 0.9418(3) 0.0485(9) Uani 1 1 d . . .
C12 C 0.4329(4) 0.4402(4) 0.3638(4) 0.0317(9) Uani 1 1 d . . .
H12A H 0.4751 0.4972 0.3066 0.038 Uiso 1 1 calc R . .
H12B H 0.4926 0.3917 0.4272 0.038 Uiso 1 1 calc R . .
N2 N 0.3871(3) 0.3587(3) 0.3094(3) 0.0290(7) Uani 1 1 d . . .
C13 C 0.4964(4) 0.2831(4) 0.2835(4) 0.0319(9) Uani 1 1 d . . .
H13A H 0.5595 0.3323 0.2529 0.038 Uiso 1 1 calc R . .
H13B H 0.4727 0.2515 0.2251 0.038 Uiso 1 1 calc R . .
C14 C 0.5477(4) 0.1785(4) 0.3939(3) 0.0286(9) Uani 1 1 d . . .
O6 O 0.4707(3) 0.1444(3) 0.4715(3) 0.0330(7) Uani 1 1 d . . .
O7 O 0.6562(3) 0.1317(3) 0.4012(3) 0.0366(7) Uani 1 1 d . . .
C15 C 0.2990(4) 0.4252(4) 0.2085(4) 0.0322(9) Uani 1 1 d . . .
H15A H 0.3267 0.4032 0.1424 0.039 Uiso 1 1 calc R . .
H15B H 0.2980 0.5115 0.1883 0.039 Uiso 1 1 calc R . .
C16 C 0.1693(4) 0.3984(4) 0.2327(4) 0.0320(9) Uani 1 1 d . . .
O8 O 0.1514(3) 0.3212(3) 0.3291(3) 0.0348(7) Uani 1 1 d . . .
O9 O 0.0856(3) 0.4558(3) 0.1556(3) 0.0390(7) Uani 1 1 d . . .
O10 O 0.4615(4) 0.1391(3) 0.6964(3) 0.0429(9) Uani 1 1 d . . .
H101 H 0.494(7) 0.072(7) 0.739(7) 0.064 Uiso 1 1 d . . .
H102 H 0.481(7) 0.137(6) 0.641(7) 0.064 Uiso 1 1 d . . .
O11 O 0.2261(4) 0.1005(3) 0.5223(4) 0.0470(9) Uani 1 1 d D . .
H111 H 0.274(6) 0.027(5) 0.546(6) 0.070 Uiso 1 1 d D . .
H112 H 0.168(6) 0.094(6) 0.475(6) 0.070 Uiso 1 1 d D . .
Cu3 Cu 0.82590(5) 0.23657(4) 0.10402(4) 0.02970(16) Uani 1 1 d . . .
O12 O 0.7218(3) 0.1081(3) 0.1561(3) 0.0343(7) Uani 1 1 d . . .
H121 H 0.757(7) 0.041(6) 0.184(6) 0.051 Uiso 1 1 d . . .
H122 H 0.682(7) 0.118(6) 0.098(6) 0.051 Uiso 1 1 d . . .
O13 O 0.8301(4) 0.2313(3) -0.0556(3) 0.0380(7) Uani 1 1 d . . .
H131 H 0.780(7) 0.203(6) -0.064(6) 0.057 Uiso 1 1 d . . .
H132 H 0.887(7) 0.187(6) -0.067(6) 0.057 Uiso 1 1 d . . .
O14 O 0.9252(4) 0.3672(3) 0.0541(3) 0.0425(8) Uani 1 1 d . . .
H141 H 0.914(7) 0.415(7) -0.004(7) 0.064 Uiso 1 1 d . . .
H142 H 0.973(7) 0.390(6) 0.092(6) 0.064 Uiso 1 1 d . . .
O15 O 0.8165(4) 0.2520(3) 0.2597(3) 0.0343(7) Uani 1 1 d . . .
H151 H 0.765(7) 0.221(6) 0.287(6) 0.051 Uiso 1 1 d . . .
H152 H 0.866(7) 0.225(6) 0.298(6) 0.051 Uiso 1 1 d . . .
O16 O 0.6459(3) 0.3702(3) 0.0421(3) 0.0371(7) Uani 1 1 d . . .
H161 H 0.631(7) 0.433(6) 0.045(6) 0.056 Uiso 1 1 d . . .
H162 H 0.578(7) 0.367(6) 0.019(6) 0.056 Uiso 1 1 d . . .
O17 O 1.0058(4) 0.0930(3) 0.1692(4) 0.0424(9) Uani 1 1 d . . .
H171 H 1.073(8) 0.110(6) 0.146(6) 0.064 Uiso 1 1 d . . .
H172 H 1.011(8) 0.045(7) 0.171(7) 0.064 Uiso 1 1 d . . .
O21 O 0.6250(4) 0.1329(4) 0.9471(3) 0.0482(9) Uani 1 1 d . . .
H211 H 0.556(8) 0.169(7) 0.925(7) 0.072 Uiso 1 1 d . . .
H212 H 0.631(7) 0.063(7) 0.946(7) 0.072 Uiso 1 1 d . . .
O22 O 0.0138(4) 0.0942(5) 0.3974(5) 0.0718(14) Uani 1 1 d D . .
H221 H 0.021(10) 0.083(9) 0.329(5) 0.108 Uiso 1 1 d D . .
H222 H -0.044(7) 0.150(7) 0.367(8) 0.108 Uiso 1 1 d D . .
N3 N 0.6834(5) -0.1127(4) 0.8535(5) 0.0512(11) Uani 1 1 d . . .
O31 O 0.5739(4) -0.0788(4) 0.8432(4) 0.0719(13) Uani 1 1 d . . .
O32 O 0.7452(6) -0.0776(6) 0.9160(5) 0.0932(18) Uani 1 1 d . . .
O33 O 0.7335(8) -0.1738(11) 0.8077(14) 0.225(7) Uani 1 1 d . . .

loop_
_atom_site_aniso_label
_atom_site_aniso_U_11
_atom_site_aniso_U_22
_atom_site_aniso_U_33
_atom_site_aniso_U_23
_atom_site_aniso_U_13
_atom_site_aniso_U_12
Cu1 0.0291(3) 0.0314(3) 0.0262(3) -0.0109(2) -0.0001(2) 0.0036(2)
Cu2 0.0292(3) 0.0289(3) 0.0291(3) -0.0094(2) 0.0032(2) -0.0024(2)
O1 0.0370(19) 0.0290(14) 0.0250(13) -0.0093(11) 0.0014(12) 0.0002(13)
C1 0.036(3) 0.0274(19) 0.0230(18) -0.0087(15) -0.0023(17) -0.0006(18)
C2 0.035(3) 0.039(2) 0.0241(19) -0.0122(17) -0.0051(17) 0.0005(19)
C3 0.043(3) 0.032(2) 0.028(2) -0.0134(16) -0.0059(19) 0.0066(19)
C4 0.047(3) 0.031(2) 0.037(2) -0.0131(18) -0.010(2) 0.001(2)
C17 0.078(5) 0.029(2) 0.044(3) -0.009(2) -0.009(3) 0.005(2)
C5 0.048(3) 0.032(2) 0.029(2) -0.0105(17) -0.0004(19) -0.008(2)
C6 0.034(3) 0.033(2) 0.030(2) -0.0105(17) -0.0026(18) -0.0023(19)
C7 0.025(2) 0.035(2) 0.032(2) -0.0130(17) -0.0047(17) 0.0054(18)
N1 0.026(2) 0.0304(17) 0.0284(16) -0.0124(14) -0.0018(14) -0.0010(14)
C8 0.030(2) 0.034(2) 0.033(2) -0.0140(17) 0.0059(18) -0.0047(18)
C9 0.028(3) 0.033(2) 0.038(2) -0.0115(18) 0.0026(19) -0.0038(19)
O2 0.0321(19) 0.0325(15) 0.057(2) -0.0209(14) 0.0094(16) -0.0039(14)
O3 0.037(2) 0.0394(17) 0.057(2) -0.0199(15) 0.0094(17) -0.0101(16)
C10 0.032(3) 0.032(2) 0.031(2) -0.0154(17) -0.0023(18) -0.0029(18)
C11 0.033(3) 0.036(2) 0.037(2) -0.0152(18) -0.0010(19) -0.0031(19)
O4 0.036(2) 0.0396(16) 0.0381(16) -0.0196(13) -0.0078(14) 0.0061(14)
O5 0.044(2) 0.0515(19) 0.057(2) -0.0342(17) -0.0210(17) 0.0070(17)
C12 0.031(3) 0.032(2) 0.032(2) -0.0104(17) 0.0020(18) -0.0078(18)
N2 0.029(2) 0.0332(17) 0.0237(16) -0.0093(13) 0.0013(14) -0.0038(15)
C13 0.032(3) 0.037(2) 0.0264(19) -0.0116(17) 0.0029(17) -0.0020(19)
C14 0.029(3) 0.0300(19) 0.0286(19) -0.0134(16) 0.0026(17) -0.0027(18)
O6 0.0314(18) 0.0337(15) 0.0314(15) -0.0104(12) 0.0029(13) -0.0005(13)
O7 0.031(2) 0.0393(16) 0.0360(16) -0.0111(13) 0.0027(13) -0.0014(14)
C15 0.031(3) 0.037(2) 0.0254(19) -0.0079(16) -0.0014(17) -0.0021(18)
C16 0.031(3) 0.032(2) 0.032(2) -0.0135(17) -0.0016(19) -0.0007(19)
O8 0.0310(18) 0.0390(16) 0.0330(15) -0.0107(13) 0.0026(13) -0.0060(14)
O9 0.036(2) 0.0416(17) 0.0372(16) -0.0124(14) -0.0060(15) -0.0036(15)
O10 0.042(2) 0.0471(19) 0.0298(16) -0.0122(14) -0.0013(15) 0.0186(16)
O11 0.031(2) 0.0311(16) 0.069(2) -0.0078(16) 0.0095(18) -0.0016(15)
Cu3 0.0299(3) 0.0310(3) 0.0286(3) -0.0114(2) 0.0014(2) -0.0039(2)
O12 0.035(2) 0.0330(16) 0.0345(16) -0.0117(13) -0.0012(14) -0.0040(14)
O13 0.032(2) 0.0446(19) 0.0389(17) -0.0179(14) 0.0021(15) -0.0025(15)
O14 0.049(2) 0.0435(19) 0.0330(17) -0.0049(14) -0.0044(16) -0.0196(17)
O15 0.032(2) 0.0392(18) 0.0310(16) -0.0126(14) 0.0001(13) -0.0042(15)
O16 0.033(2) 0.0350(16) 0.0418(17) -0.0142(14) -0.0026(15) -0.0005(15)
O17 0.034(2) 0.0367(18) 0.054(2) -0.0137(17) 0.0021(16) -0.0032(17)
O21 0.033(2) 0.060(2) 0.055(2) -0.0304(19) -0.0098(17) 0.0052(18)
O22 0.043(3) 0.090(3) 0.097(4) -0.064(3) -0.030(2) 0.020(2)
N3 0.042(3) 0.038(2) 0.076(3) -0.025(2) 0.001(2) -0.003(2)
O31 0.038(3) 0.064(3) 0.083(3) 0.006(2) 0.000(2) 0.010(2)
O32 0.081(4) 0.134(5) 0.073(3) -0.033(3) 0.000(3) -0.046(4)
O33 0.101(6) 0.261(11) 0.49(2) -0.326(15) 0.125(9) -0.093(7)

loop_
_atom_type_symbol
_atom_type_description
_atom_type_scat_dispersion_real
_atom_type_scat_dispersion_imag
_atom_type_scat_source
C C 0.0033 0.0016 'International Tables Vol C Tables 4.2.6.8 and 6.1.1.4'
H H 0.0000 0.0000 'International Tables Vol C Tables 4.2.6.8 and 6.1.1.4'
N N 0.0061 0.0033 'International Tables Vol C Tables 4.2.6.8 and 6.1.1.4'
O O 0.0106 0.0060 'International Tables Vol C Tables 4.2.6.8 and 6.1.1.4'
Cu Cu 0.3201 1.2651 'International Tables Vol C Tables 4.2.6.8 and 6.1.1.4'

loop_
_geom_angle_atom_site_label_1
_geom_angle_atom_site_label_2
_geom_angle_atom_site_label_3
_geom_angle
_geom_angle_site_symmetry_1
_geom_angle_site_symmetry_3
_geom_angle_publ_flag
O1 Cu1 O10 90.28(14) . . ?
O1 Cu1 O4 143.31(14) . . ?
O10 Cu1 O4 92.39(15) . . ?
O1 Cu1 N1 95.30(13) . . ?
O10 Cu1 N1 174.30(15) . . ?
O4 Cu1 N1 82.45(14) . . ?
O1 Cu1 O2 104.05(14) . . ?
O10 Cu1 O2 98.07(15) . . ?
O4 Cu1 O2 111.75(14) . . ?
N1 Cu1 O2 81.71(13) . . ?
O8 Cu2 O11 94.67(15) . . ?
O8 Cu2 O6 161.70(13) . . ?
O11 Cu2 O6 92.65(14) . . ?
O8 Cu2 N2 86.10(14) . . ?
O11 Cu2 N2 171.87(15) . . ?
O6 Cu2 N2 84.34(14) . . ?
O8 Cu2 O1 99.77(13) . . ?
O11 Cu2 O1 94.22(15) . . ?
O6 Cu2 O1 96.39(12) . . ?
N2 Cu2 O1 93.62(12) . . ?
C1 O1 Cu1 116.5(2) . . ?
C1 O1 Cu2 115.4(2) . . ?
Cu1 O1 Cu2 128.14(14) . . ?
O1 C1 C2 121.2(4) . . ?
O1 C1 C6 119.9(4) . . ?
C2 C1 C6 118.8(4) . . ?
C3 C2 C1 119.7(4) . . ?
C3 C2 C7 121.6(4) . . ?
C1 C2 C7 118.7(4) . . ?
C2 C3 C4 122.2(4) . . ?
C2 C3 H3 118.9 . . ?
C4 C3 H3 118.9 . . ?
C5 C4 C3 117.6(4) . . ?
C5 C4 C17 121.5(5) . . ?
C3 C4 C17 120.9(5) . . ?
C4 C17 H17A 109.5 . . ?
C4 C17 H17B 109.5 . . ?
H17A C17 H17B 109.5 . . ?
C4 C17 H17C 109.5 . . ?
H17A C17 H17C 109.5 . . ?
H17B C17 H17C 109.5 . . ?
C4 C5 C6 122.0(4) . . ?
C4 C5 H5 119.0 . . ?
C6 C5 H5 119.0 . . ?
C5 C6 C1 119.6(4) . . ?
C5 C6 C12 121.3(4) . . ?
C1 C6 C12 119.0(4) . . ?
N1 C7 C2 112.2(4) . . ?
N1 C7 H7A 109.2 . . ?
C2 C7 H7A 109.2 . . ?
N1 C7 H7B 109.2 . . ?
C2 C7 H7B 109.2 . . ?
H7A C7 H7B 107.9 . . ?
C8 N1 C10 109.7(3) . . ?
C8 N1 C7 109.8(3) . . ?
C10 N1 C7 112.2(3) . . ?
C8 N1 Cu1 106.9(2) . . ?
C10 N1 Cu1 105.6(3) . . ?
C7 N1 Cu1 112.4(2) . . ?
N1 C8 C9 113.2(3) . . ?
N1 C8 H8A 108.9 . . ?
C9 C8 H8A 108.9 . . ?
N1 C8 H8B 108.9 . . ?
C9 C8 H8B 108.9 . . ?
H8A C8 H8B 107.8 . . ?
O3 C9 O2 125.0(4) . . ?
O3 C9 C8 117.5(4) . . ?
O2 C9 C8 117.3(4) . . ?
C9 O2 Cu1 110.7(3) . . ?
N1 C10 C11 109.8(3) . . ?
N1 C10 H10A 109.7 . . ?
C11 C10 H10A 109.7 . . ?
N1 C10 H10B 109.7 . . ?
C11 C10 H10B 109.7 . . ?
H10A C10 H10B 108.2 . . ?
O5 C11 O4 123.2(5) . . ?
O5 C11 C10 119.5(4) . . ?
O4 C11 C10 117.3(4) . . ?
C11 O4 Cu1 113.1(3) . . ?
N2 C12 C6 113.5(4) . . ?
N2 C12 H12A 108.9 . . ?
C6 C12 H12A 108.9 . . ?
N2 C12 H12B 108.9 . . ?
C6 C12 H12B 108.9 . . ?
H12A C12 H12B 107.7 . . ?
C15 N2 C13 114.1(3) . . ?
C15 N2 C12 112.9(3) . . ?
C13 N2 C12 108.0(3) . . ?
C15 N2 Cu2 107.4(3) . . ?
C13 N2 Cu2 102.8(2) . . ?
C12 N2 Cu2 111.3(2) . . ?
N2 C13 C14 109.9(3) . . ?
N2 C13 H13A 109.7 . . ?
C14 C13 H13A 109.7 . . ?
N2 C13 H13B 109.7 . . ?
C14 C13 H13B 109.7 . . ?
H13A C13 H13B 108.2 . . ?
O7 C14 O6 124.8(4) . . ?
O7 C14 C13 119.2(4) . . ?
O6 C14 C13 115.9(4) . . ?
C14 O6 Cu2 112.7(3) . . ?
N2 C15 C16 112.2(3) . . ?
N2 C15 H15A 109.2 . . ?
C16 C15 H15A 109.2 . . ?
N2 C15 H15B 109.2 . . ?
C16 C15 H15B 109.2 . . ?
H15A C15 H15B 107.9 . . ?
O9 C16 O8 123.8(4) . . ?
O9 C16 C15 117.6(4) . . ?
O8 C16 C15 118.6(4) . . ?
C16 O8 Cu2 113.9(3) . . ?
Cu1 O10 H101 132(5) . . ?
Cu1 O10 H102 124(6) . . ?
H101 O10 H102 100(7) . . ?
Cu2 O11 H111 116(5) . . ?
Cu2 O11 H112 103(5) . . ?
H111 O11 H112 104(5) . . ?
O14 Cu3 O13 88.34(15) . . ?
O14 Cu3 O15 90.01(15) . . ?
O13 Cu3 O15 176.56(15) . . ?
O14 Cu3 O12 178.20(16) . . ?
O13 Cu3 O12 92.72(14) . . ?
O15 Cu3 O12 88.86(14) . . ?
O14 Cu3 O16 92.03(16) . . ?
O13 Cu3 O16 86.56(15) . . ?
O15 Cu3 O16 90.49(14) . . ?
O12 Cu3 O16 86.57(14) . . ?
O14 Cu3 O17 90.32(16) . . ?
O13 Cu3 O17 93.27(15) . . ?
O15 Cu3 O17 89.75(15) . . ?
O12 Cu3 O17 91.08(15) . . ?
O16 Cu3 O17 177.64(13) . . ?
Cu3 O12 H121 117(5) . . ?
Cu3 O12 H122 103(5) . . ?
H121 O12 H122 112(7) . . ?
Cu3 O13 H131 108(6) . . ?
Cu3 O13 H132 115(5) . . ?
H131 O13 H132 101(7) . . ?
Cu3 O14 H141 121(6) . . ?
Cu3 O14 H142 131(5) . . ?
H141 O14 H142 107(7) . . ?
Cu3 O15 H151 105(5) . . ?
Cu3 O15 H152 117(6) . . ?
H151 O15 H152 105(8) . . ?
Cu3 O16 H161 127(6) . . ?
Cu3 O16 H162 135(5) . . ?
H161 O16 H162 97(7) . . ?
Cu3 O17 H171 120(5) . . ?
Cu3 O17 H172 124(9) . . ?
H171 O17 H172 101(10) . . ?
H211 O21 H212 109(8) . . ?
H221 O22 H222 88(9) . . ?
O33 N3 O31 123.6(7) . . ?
O33 N3 O32 118.6(8) . . ?
O31 N3 O32 117.8(6) . . ?

loop_
_geom_bond_atom_site_label_1
_geom_bond_atom_site_label_2
_geom_bond_distance
_geom_bond_site_symmetry_2
_geom_bond_publ_flag
Cu1 O1 1.931(3) . yes
Cu1 O10 1.957(3) . yes
Cu1 O4 1.985(3) . yes
Cu1 N1 2.005(4) . yes
Cu1 O2 2.171(3) . yes
Cu2 O8 1.947(3) . yes
Cu2 O11 1.962(3) . yes
Cu2 O6 1.972(3) . yes
Cu2 N2 1.999(3) . yes
Cu2 O1 2.145(3) . yes
O1 C1 1.330(5) . ?
C1 C2 1.404(6) . ?
C1 C6 1.407(6) . ?
C2 C3 1.383(6) . ?
C2 C7 1.496(6) . ?
C3 C4 1.396(7) . ?
C3 H3 0.9300 . ?
C4 C5 1.380(7) . ?
C4 C17 1.509(6) . ?
C17 H17A 0.9600 . ?
C17 H17B 0.9600 . ?
C17 H17C 0.9600 . ?
C5 C6 1.394(6) . ?
C5 H5 0.9300 . ?
C6 C12 1.504(6) . ?
C7 N1 1.494(6) . ?
C7 H7A 0.9700 . ?
C7 H7B 0.9700 . ?
N1 C8 1.484(5) . ?
N1 C10 1.485(5) . ?
C8 C9 1.515(6) . ?
C8 H8A 0.9700 . ?
C8 H8B 0.9700 . ?
C9 O3 1.235(6) . ?
C9 O2 1.273(5) . ?
C10 C11 1.494(7) . ?
C10 H10A 0.9700 . ?
C10 H10B 0.9700 . ?
C11 O5 1.246(6) . ?
C11 O4 1.282(5) . ?
C12 N2 1.499(5) . ?
C12 H12A 0.9700 . ?
C12 H12B 0.9700 . ?
N2 C15 1.479(6) . ?
N2 C13 1.488(5) . ?
C13 C14 1.526(6) . ?
C13 H13A 0.9700 . ?
C13 H13B 0.9700 . ?
C14 O7 1.224(5) . ?
C14 O6 1.276(5) . ?
C15 C16 1.516(6) . ?
C15 H15A 0.9700 . ?
C15 H15B 0.9700 . ?
C16 O9 1.253(6) . ?
C16 O8 1.262(5) . ?
O10 H101 0.81(8) . ?
O10 H102 0.72(8) . ?
O11 H111 0.91(5) . ?
O11 H112 0.89(5) . ?
Cu3 O14 1.967(3) . yes
Cu3 O13 1.983(3) . yes
Cu3 O15 1.984(3) . yes
Cu3 O12 1.985(3) . yes
Cu3 O16 2.283(4) . yes
Cu3 O17 2.341(4) . yes
O12 H121 0.79(7) . ?
O12 H122 0.80(7) . ?
O13 H131 0.72(7) . ?
O13 H132 0.80(8) . ?
O14 H141 0.74(8) . ?
O14 H142 0.84(8) . ?
O15 H151 0.74(7) . ?
O15 H152 0.68(8) . ?
O16 H161 0.75(7) . ?
O16 H162 0.81(8) . ?
O17 H171 0.82(8) . ?
O17 H172 0.57(8) . ?
O21 H211 0.80(9) . ?
O21 H212 0.83(8) . ?
O22 H221 0.89(5) . ?
O22 H222 0.82(5) . ?
N3 O33 1.144(8) . ?
N3 O31 1.199(6) . ?
N3 O32 1.239(7) . ?

loop_
_geom_hbond_atom_site_label_D
_geom_hbond_atom_site_label_H
_geom_hbond_atom_site_label_A
_geom_hbond_distance_DH
_geom_hbond_distance_HA
_geom_hbond_distance_DA
_geom_hbond_angle_DHA
_geom_hbond_site_symmetry_A
O10 H101 O31 0.81(8) 1.89(8) 2.703(6) 177(8) .
O10 H102 O6 0.72(8) 2.05(8) 2.743(5) 160(8) .
O11 H111 O7 0.91(5) 1.81(5) 2.705(5) 169(7) 2_656
O11 H112 O22 0.89(5) 1.95(5) 2.818(6) 165(7) .
O12 H121 O2 0.79(7) 1.92(7) 2.689(5) 166(7) 2_656
O12 H122 O21 0.80(7) 1.90(7) 2.683(5) 166(7) 1_554
O13 H131 O21 0.72(7) 1.99(8) 2.695(6) 165(8) 1_554
O13 H132 O3 0.80(8) 1.90(8) 2.681(5) 166(7) 1_654
O14 H141 O9 0.74(8) 1.97(8) 2.699(5) 170(8) 2_665
O14 H142 O9 0.84(8) 1.87(8) 2.697(5) 171(7) 1_655
O15 H151 O7 0.74(7) 1.98(7) 2.693(5) 163(7) .
O15 H152 O22 0.68(8) 2.11(8) 2.764(6) 161(8) 1_655
O16 H161 O5 0.75(7) 2.03(7) 2.786(5) 177(7) 2_666
O16 H162 O5 0.81(8) 1.98(8) 2.778(5) 166(7) 1_554
O17 H171 O32 0.82(8) 2.17(8) 2.930(7) 155(7) 2_756
O17 H172 O3 0.57(8) 2.20(8) 2.735(5) 160(11) 2_656
O21 H211 O4 0.80(9) 1.90(9) 2.697(5) 171(8) .
O21 H212 O32 0.83(8) 2.07(9) 2.796(9) 145(7) .
O22 H221 O17 0.89(5) 1.94(5) 2.808(7) 166(10) 1_455
O22 H222 O15 0.82(5) 1.97(6) 2.764(6) 161(10) 1_455
